data_4089393
loop_
_publ_author_name
'Bakthavachalam, K.'
'Reddy, N. Dastagiri'

_publ_section_title
;
 Synthesis of Aluminum Complexes of Triaza Framework Ligands and Their
 Catalytic Activity toward Polymerization of \e-Caprolactone
;
_journal_issue 11
_journal_name_full Organometallics
_journal_page_first 3174
_journal_paper_doi 10.1021/om3011432
_journal_volume 32
_journal_year 2013
_chemical_formula_sum 'C38 H46 Cl N3'
_chemical_formula_weight 580.23
_space_group_IT_number 14
_space_group_name_Hall '-P 2yn'
_space_group_name_H-M_alt 'P 1 21/n 1'
_symmetry_cell_setting monoclinic
_symmetry_space_group_name_H-M 'P 1 21/n 1'
_atom_sites_solution_hydrogens geom
_atom_sites_solution_primary direct
_atom_sites_solution_secondary difmap
_audit_creation_method SHELXL-97
_cell_angle_alpha 90.00
_cell_angle_beta 98.77(2)
_cell_angle_gamma 90.00
_cell_formula_units_Z 4
_cell_length_a 10.0275(15)
_cell_length_b 22.402(3)
_cell_length_c 15.393(3)
_cell_measurement_reflns_used 1522
_cell_measurement_temperature 293(2)
_cell_measurement_theta_max 29.0538
_cell_measurement_theta_min 3.6308
_cell_volume 3417.4(10)
_computing_cell_refinement
;
'Sat Mar 23 18:27:23 2013'
;
_computing_data_collection
;
'Sat Mar 23 18:27:23 2013'
;
_computing_data_reduction
;
'Sat Mar 23 18:27:23 2013'
;
_computing_molecular_graphics 'Olex and ORTEP-III'
_computing_publication_material WinGX
_computing_structure_refinement 'SHELXL-97 (Sheldrick, 2008)'
_computing_structure_solution 'SHELXS-97 (Sheldrick, 2008)'
_diffrn_ambient_temperature 293(2)
_diffrn_detector_area_resol_mean 15.9821
_diffrn_measured_fraction_theta_full 0.990
_diffrn_measured_fraction_theta_max 0.990
_diffrn_measurement_device_type 'Xcalibur, Eos'
_diffrn_measurement_method '\w scans'
_diffrn_radiation_monochromator graphite
_diffrn_radiation_source 'fine-focus sealed tube'
_diffrn_radiation_type MoK\a
_diffrn_radiation_wavelength 0.71073
_diffrn_reflns_av_R_equivalents 0.1204
_diffrn_reflns_av_sigmaI/netI 0.1710
_diffrn_reflns_limit_h_max 11
_diffrn_reflns_limit_h_min -9
_diffrn_reflns_limit_k_max 23
_diffrn_reflns_limit_k_min -26
_diffrn_reflns_limit_l_max 18
_diffrn_reflns_limit_l_min -18
_diffrn_reflns_number 13351
_diffrn_reflns_theta_full 25.00
_diffrn_reflns_theta_max 25.00
_diffrn_reflns_theta_min 3.64
_exptl_absorpt_coefficient_mu 0.141
_exptl_absorpt_correction_T_max 1.00000
_exptl_absorpt_correction_T_min 0.52034
_exptl_absorpt_correction_type multi-scan
_exptl_absorpt_process_details
;
'Sat Mar 23 18:27:23 2013'
;
_exptl_crystal_colour colorless
_exptl_crystal_density_diffrn 1.128
_exptl_crystal_density_method 'not measured'
_exptl_crystal_description plate
_exptl_crystal_F_000 1248
_exptl_crystal_size_max 0.2000
_exptl_crystal_size_mid 0.2000
_exptl_crystal_size_min 0.0200
_refine_diff_density_max 0.508
_refine_diff_density_min -0.349
_refine_diff_density_rms 0.071
_refine_ls_extinction_method none
_refine_ls_goodness_of_fit_ref 0.975
_refine_ls_hydrogen_treatment constr
_refine_ls_matrix_type full
_refine_ls_number_parameters 387
_refine_ls_number_reflns 5956
_refine_ls_number_restraints 0
_refine_ls_restrained_S_all 0.975
_refine_ls_R_factor_all 0.1969
_refine_ls_R_factor_gt 0.0916
_refine_ls_shift/su_max 0.001
_refine_ls_shift/su_mean 0.000
_refine_ls_structure_factor_coef Fsqd
_refine_ls_weighting_details 'calc w=1/[\s^2^(Fo^2^)+(0.0843P)^2^+0.0000P] where P=(Fo^2^+2Fc^2^)/3'
_refine_ls_weighting_scheme calc
_refine_ls_wR_factor_gt 0.2056
_refine_ls_wR_factor_ref 0.2730
_reflns_number_gt 2293
_reflns_number_total 5956
_reflns_threshold_expression >2\s(I)
_cod_data_source_file om3011432_si_002.cif
_cod_data_source_block '[L1H2]Cl'
_cod_original_cell_volume 3417.4(9)
_cod_database_code 4089393

loop_
_symmetry_equiv_pos_as_xyz
'x, y, z'
'-x+1/2, y+1/2, -z+1/2'
'-x, -y, -z'
'x-1/2, -y-1/2, z-1/2'

loop_
_atom_site_label
_atom_site_type_symbol
_atom_site_fract_x
_atom_site_fract_y
_atom_site_fract_z
_atom_site_U_iso_or_equiv
_atom_site_adp_type
_atom_site_occupancy
_atom_site_symmetry_multiplicity
_atom_site_calc_flag
_atom_site_refinement_flags
Cl1 Cl -0.12175(15) 0.27573(6) 0.25267(13) 0.0798(6) Uani 1 1 d .
N2 N 0.3778(4) 0.33360(16) 0.2523(2) 0.0375(9) Uani 1 1 d .
N3 N 0.1566(4) 0.33307(15) 0.2728(2) 0.0373(10) Uani 1 1 d .
H3 H 0.0816 0.3138 0.2682 0.045 Uiso 1 1 calc R
N1 N 0.5976(4) 0.32884(15) 0.2273(2) 0.0337(9) Uani 1 1 d .
H1 H 0.6720 0.3091 0.2338 0.040 Uiso 1 1 calc R
C2 C 0.2600(5) 0.3053(2) 0.2464(3) 0.0343(11) Uani 1 1 d .
C1 C 0.4946(5) 0.30365(19) 0.2546(3) 0.0352(12) Uani 1 1 d .
C15 C 0.5978(5) 0.3865(2) 0.1876(3) 0.0363(11) Uani 1 1 d .
C9 C 0.5195(5) 0.24480(19) 0.2983(3) 0.0369(11) Uani 1 1 d .
C20 C 0.6140(5) 0.43656(19) 0.2415(3) 0.0358(11) Uani 1 1 d .
C27 C 0.1581(4) 0.39236(18) 0.3084(3) 0.0341(11) Uani 1 1 d .
C19 C 0.6268(4) 0.4913(2) 0.2028(3) 0.0389(12) Uani 1 1 d .
H19 H 0.6368 0.5254 0.2376 0.047 Uiso 1 1 calc R
C16 C 0.5909(4) 0.39014(18) 0.0960(3) 0.0339(11) Uani 1 1 d .
C3 C 0.2322(5) 0.24682(19) 0.2030(3) 0.0387(12) Uani 1 1 d .
C29 C 0.1294(5) 0.4967(2) 0.2867(3) 0.0435(13) Uani 1 1 d .
H29 H 0.1178 0.5299 0.2499 0.052 Uiso 1 1 calc R
C24 C 0.5759(5) 0.3355(2) 0.0371(3) 0.0424(12) Uani 1 1 d .
H24 H 0.5533 0.3017 0.0725 0.051 Uiso 1 1 calc R
C36 C 0.1271(5) 0.4330(2) 0.1516(3) 0.0423(12) Uani 1 1 d .
H36 H 0.1514 0.3917 0.1400 0.051 Uiso 1 1 calc R
C28 C 0.1401(5) 0.44094(19) 0.2516(3) 0.0363(11) Uani 1 1 d .
C32 C 0.1688(5) 0.39902(19) 0.4009(3) 0.0373(11) Uani 1 1 d .
C21 C 0.6293(5) 0.4306(2) 0.3413(3) 0.0443(13) Uani 1 1 d .
H21 H 0.5980 0.3907 0.3548 0.053 Uiso 1 1 calc R
C14 C 0.5775(5) 0.1980(2) 0.2589(3) 0.0479(14) Uani 1 1 d .
H14 H 0.5995 0.2030 0.2028 0.058 Uiso 1 1 calc R
C31 C 0.1557(5) 0.45620(19) 0.4321(3) 0.0435(12) Uani 1 1 d .
H31 H 0.1605 0.4622 0.4923 0.052 Uiso 1 1 calc R
C33 C 0.1883(5) 0.3456(2) 0.4613(3) 0.0437(13) Uani 1 1 d .
H33 H 0.2105 0.3111 0.4270 0.052 Uiso 1 1 calc R
C18 C 0.6251(5) 0.4965(2) 0.1129(3) 0.0452(13) Uani 1 1 d .
H18 H 0.6364 0.5336 0.0881 0.054 Uiso 1 1 calc R
C17 C 0.6066(5) 0.4466(2) 0.0606(3) 0.0415(13) Uani 1 1 d .
H17 H 0.6045 0.4505 0.0003 0.050 Uiso 1 1 calc R
C10 C 0.4909(5) 0.2365(2) 0.3834(3) 0.0467(13) Uani 1 1 d .
H10 H 0.4517 0.2671 0.4115 0.056 Uiso 1 1 calc R
C30 C 0.1358(5) 0.5040(2) 0.3773(3) 0.0483(13) Uani 1 1 d .
H30 H 0.1265 0.5418 0.4003 0.058 Uiso 1 1 calc R
C34 C 0.0554(6) 0.3322(2) 0.4955(4) 0.0667(17) Uani 1 1 d .
H34A H 0.0285 0.3665 0.5259 0.100 Uiso 1 1 calc R
H34B H 0.0679 0.2989 0.5351 0.100 Uiso 1 1 calc R
H34C H -0.0134 0.3229 0.4469 0.100 Uiso 1 1 calc R
C38 C 0.2232(6) 0.4739(3) 0.1122(3) 0.0660(17) Uani 1 1 d .
H38A H 0.2002 0.5148 0.1216 0.099 Uiso 1 1 calc R
H38B H 0.2160 0.4664 0.0503 0.099 Uiso 1 1 calc R
H38C H 0.3140 0.4664 0.1400 0.099 Uiso 1 1 calc R
C4 C 0.1701(5) 0.2014(2) 0.2420(3) 0.0523(14) Uani 1 1 d .
H4 H 0.1456 0.2074 0.2972 0.063 Uiso 1 1 calc R
C7 C 0.2313(6) 0.1855(2) 0.0751(4) 0.0597(16) Uani 1 1 d .
H7 H 0.2506 0.1803 0.0184 0.072 Uiso 1 1 calc R
C12 C 0.5752(6) 0.1368(2) 0.3845(4) 0.0665(18) Uani 1 1 d .
H12 H 0.5931 0.1004 0.4131 0.080 Uiso 1 1 calc R
C22 C 0.5441(6) 0.4764(3) 0.3824(3) 0.0659(17) Uani 1 1 d .
H22A H 0.5741 0.5160 0.3711 0.099 Uiso 1 1 calc R
H22B H 0.5537 0.4700 0.4447 0.099 Uiso 1 1 calc R
H22C H 0.4510 0.4721 0.3571 0.099 Uiso 1 1 calc R
C25 C 0.7119(6) 0.3216(2) 0.0073(4) 0.0590(16) Uani 1 1 d .
H25A H 0.7415 0.3558 -0.0222 0.089 Uiso 1 1 calc R
H25B H 0.7018 0.2882 -0.0322 0.089 Uiso 1 1 calc R
H25C H 0.7775 0.3123 0.0576 0.089 Uiso 1 1 calc R
C5 C 0.1438(6) 0.1475(2) 0.2006(4) 0.0634(17) Uani 1 1 d .
H5 H 0.1073 0.1162 0.2291 0.076 Uiso 1 1 calc R
C13 C 0.6032(6) 0.1445(2) 0.3010(4) 0.0589(15) Uani 1 1 d .
H13 H 0.6397 0.1132 0.2727 0.071 Uiso 1 1 calc R
C11 C 0.5209(6) 0.1828(2) 0.4259(4) 0.0582(16) Uani 1 1 d .
H11 H 0.5039 0.1779 0.4832 0.070 Uiso 1 1 calc R
C8 C 0.2618(5) 0.2384(2) 0.1185(3) 0.0496(14) Uani 1 1 d .
H8 H 0.3025 0.2690 0.0911 0.059 Uiso 1 1 calc R
C6 C 0.1721(6) 0.1401(3) 0.1158(5) 0.0708(19) Uani 1 1 d .
H6 H 0.1510 0.1043 0.0864 0.085 Uiso 1 1 calc R
C23 C 0.7765(6) 0.4354(2) 0.3800(3) 0.0602(16) Uani 1 1 d .
H23A H 0.8282 0.4082 0.3502 0.090 Uiso 1 1 calc R
H23B H 0.7877 0.4254 0.4414 0.090 Uiso 1 1 calc R
H23C H 0.8072 0.4754 0.3732 0.090 Uiso 1 1 calc R
C37 C -0.0191(6) 0.4423(2) 0.1112(3) 0.0634(16) Uani 1 1 d .
H37A H -0.0754 0.4153 0.1378 0.095 Uiso 1 1 calc R
H37B H -0.0293 0.4348 0.0492 0.095 Uiso 1 1 calc R
H37C H -0.0453 0.4826 0.1212 0.095 Uiso 1 1 calc R
C26 C 0.4623(6) 0.3421(2) -0.0404(4) 0.0664(18) Uani 1 1 d .
H26A H 0.3796 0.3512 -0.0189 0.100 Uiso 1 1 calc R
H26B H 0.4522 0.3055 -0.0731 0.100 Uiso 1 1 calc R
H26C H 0.4837 0.3738 -0.0778 0.100 Uiso 1 1 calc R
C35 C 0.3039(7) 0.3551(3) 0.5370(4) 0.089(2) Uani 1 1 d .
H35A H 0.3859 0.3625 0.5137 0.134 Uiso 1 1 calc R
H35B H 0.3145 0.3201 0.5733 0.134 Uiso 1 1 calc R
H35C H 0.2839 0.3888 0.5714 0.134 Uiso 1 1 calc R

loop_
_atom_site_aniso_label
_atom_site_aniso_U_11
_atom_site_aniso_U_22
_atom_site_aniso_U_33
_atom_site_aniso_U_23
_atom_site_aniso_U_13
_atom_site_aniso_U_12
Cl1 0.0379(8) 0.0514(9) 0.1504(16) 0.0061(9) 0.0151(9) 0.0012(7)
N2 0.029(2) 0.035(2) 0.050(2) -0.0014(18) 0.0119(18) 0.0026(19)
N3 0.044(3) 0.032(2) 0.039(2) -0.0004(17) 0.014(2) -0.0056(18)
N1 0.030(2) 0.034(2) 0.039(2) 0.0033(16) 0.0112(19) 0.0026(16)
C2 0.037(3) 0.041(3) 0.025(3) 0.001(2) 0.006(2) 0.006(2)
C1 0.043(3) 0.033(3) 0.032(3) -0.011(2) 0.017(2) -0.006(2)
C15 0.034(3) 0.040(3) 0.036(3) 0.002(2) 0.012(2) 0.000(2)
C9 0.043(3) 0.033(3) 0.036(3) 0.001(2) 0.010(2) -0.004(2)
C20 0.041(3) 0.031(2) 0.038(3) -0.003(2) 0.013(2) 0.003(2)
C27 0.031(3) 0.031(3) 0.043(3) -0.002(2) 0.015(2) 0.0045(19)
C19 0.035(3) 0.035(3) 0.048(3) -0.005(2) 0.008(2) 0.001(2)
C16 0.030(3) 0.037(3) 0.036(3) 0.003(2) 0.009(2) -0.001(2)
C3 0.039(3) 0.034(3) 0.044(3) 0.000(2) 0.009(2) 0.003(2)
C29 0.055(3) 0.032(3) 0.047(3) 0.006(2) 0.019(3) -0.003(2)
C24 0.055(3) 0.039(3) 0.036(3) 0.002(2) 0.017(3) 0.000(2)
C36 0.050(3) 0.043(3) 0.037(3) 0.004(2) 0.016(2) 0.011(2)
C28 0.037(3) 0.034(3) 0.040(3) 0.001(2) 0.011(2) 0.002(2)
C32 0.033(3) 0.044(3) 0.037(3) 0.001(2) 0.011(2) -0.001(2)
C21 0.060(4) 0.043(3) 0.032(3) -0.005(2) 0.015(3) -0.008(2)
C14 0.053(4) 0.038(3) 0.051(3) 0.000(2) 0.004(3) 0.002(2)
C31 0.051(3) 0.038(3) 0.043(3) -0.006(2) 0.012(3) -0.002(2)
C33 0.056(3) 0.041(3) 0.035(3) 0.001(2) 0.012(3) 0.001(2)
C18 0.049(3) 0.039(3) 0.048(3) 0.006(2) 0.011(3) -0.002(2)
C17 0.052(3) 0.045(3) 0.029(3) 0.005(2) 0.008(2) -0.001(2)
C10 0.043(3) 0.046(3) 0.053(3) 0.013(2) 0.015(3) 0.002(2)
C30 0.056(4) 0.037(3) 0.054(3) -0.005(2) 0.015(3) 0.002(2)
C34 0.089(5) 0.060(4) 0.061(4) 0.018(3) 0.044(3) 0.006(3)
C38 0.068(4) 0.091(4) 0.043(3) 0.005(3) 0.019(3) -0.015(3)
C4 0.055(4) 0.046(3) 0.057(3) -0.001(3) 0.013(3) 0.003(3)
C7 0.057(4) 0.062(4) 0.060(4) -0.023(3) 0.005(3) 0.001(3)
C12 0.065(4) 0.051(4) 0.084(5) 0.034(3) 0.012(4) 0.005(3)
C22 0.064(4) 0.090(4) 0.048(3) -0.011(3) 0.021(3) 0.006(3)
C25 0.073(4) 0.049(3) 0.061(4) -0.008(3) 0.028(3) 0.005(3)
C5 0.053(4) 0.041(3) 0.094(5) -0.003(3) 0.004(4) 0.002(3)
C13 0.058(4) 0.038(3) 0.082(4) 0.003(3) 0.015(3) 0.008(2)
C11 0.052(4) 0.066(4) 0.060(4) 0.022(3) 0.023(3) 0.001(3)
C8 0.042(3) 0.060(3) 0.050(3) -0.009(3) 0.015(3) 0.002(3)
C6 0.055(4) 0.056(4) 0.097(5) -0.034(4) -0.004(4) 0.003(3)
C23 0.064(4) 0.074(4) 0.042(3) -0.002(3) 0.004(3) 0.012(3)
C37 0.068(4) 0.071(4) 0.052(4) 0.003(3) 0.010(3) 0.002(3)
C26 0.083(5) 0.051(3) 0.060(4) -0.013(3) -0.006(4) 0.002(3)
C35 0.093(5) 0.069(4) 0.092(5) 0.022(4) -0.027(4) -0.002(4)

loop_
_atom_type_symbol
_atom_type_description
_atom_type_scat_dispersion_real
_atom_type_scat_dispersion_imag
_atom_type_scat_source
C C 0.0033 0.0016 'International Tables Vol C Tables 4.2.6.8 and 6.1.1.4'
H H 0.0000 0.0000 'International Tables Vol C Tables 4.2.6.8 and 6.1.1.4'
N N 0.0061 0.0033 'International Tables Vol C Tables 4.2.6.8 and 6.1.1.4'
Cl Cl 0.1484 0.1585 'International Tables Vol C Tables 4.2.6.8 and 6.1.1.4'

loop_
_geom_angle_atom_site_label_1
_geom_angle_atom_site_label_2
_geom_angle_atom_site_label_3
_geom_angle
C1 N2 C2 121.6(4)
C2 N3 C27 126.0(4)
C2 N3 H3 117.0
C27 N3 H3 117.0
C1 N1 C15 125.6(4)
C1 N1 H1 117.2
C15 N1 H1 117.2
N2 C2 N3 118.8(4)
N2 C2 C3 123.9(4)
N3 C2 C3 116.9(4)
N1 C1 N2 120.4(4)
N1 C1 C9 116.4(4)
N2 C1 C9 122.8(4)
C20 C15 C16 122.5(4)
C20 C15 N1 118.7(4)
C16 C15 N1 118.6(4)
C10 C9 C14 118.1(4)
C10 C9 C1 120.0(4)
C14 C9 C1 121.9(4)
C15 C20 C19 118.0(4)
C15 C20 C21 121.0(4)
C19 C20 C21 120.7(4)
C28 C27 C32 122.0(4)
C28 C27 N3 119.5(4)
C32 C27 N3 118.3(4)
C18 C19 C20 121.2(4)
C18 C19 H19 119.4
C20 C19 H19 119.4
C17 C16 C15 117.0(4)
C17 C16 C24 120.3(4)
C15 C16 C24 122.6(4)
C4 C3 C8 118.9(5)
C4 C3 C2 121.6(5)
C8 C3 C2 119.4(4)
C28 C29 C30 120.3(4)
C28 C29 H29 119.8
C30 C29 H29 119.8
C16 C24 C25 109.3(4)
C16 C24 C26 112.5(4)
C25 C24 C26 112.2(4)
C16 C24 H24 107.6
C25 C24 H24 107.6
C26 C24 H24 107.6
C38 C36 C37 112.7(4)
C38 C36 C28 111.6(4)
C37 C36 C28 108.9(4)
C38 C36 H36 107.8
C37 C36 H36 107.8
C28 C36 H36 107.8
C27 C28 C29 118.5(4)
C27 C28 C36 121.5(4)
C29 C28 C36 120.0(4)
C31 C32 C27 116.7(4)
C31 C32 C33 122.1(4)
C27 C32 C33 121.1(4)
C23 C21 C20 109.5(4)
C23 C21 C22 111.3(4)
C20 C21 C22 112.3(4)
C23 C21 H21 107.9
C20 C21 H21 107.9
C22 C21 H21 107.9
C9 C14 C13 121.2(5)
C9 C14 H14 119.4
C13 C14 H14 119.4
C30 C31 C32 121.8(5)
C30 C31 H31 119.1
C32 C31 H31 119.1
C32 C33 C34 109.2(4)
C32 C33 C35 111.7(4)
C34 C33 C35 111.3(5)
C32 C33 H33 108.2
C34 C33 H33 108.2
C35 C33 H33 108.2
C17 C18 C19 119.8(4)
C17 C18 H18 120.1
C19 C18 H18 120.1
C18 C17 C16 121.5(4)
C18 C17 H17 119.3
C16 C17 H17 119.3
C9 C10 C11 120.0(5)
C9 C10 H10 120.0
C11 C10 H10 120.0
C31 C30 C29 120.6(5)
C31 C30 H30 119.7
C29 C30 H30 119.7
C33 C34 H34A 109.5
C33 C34 H34B 109.5
H34A C34 H34B 109.5
C33 C34 H34C 109.5
H34A C34 H34C 109.5
H34B C34 H34C 109.5
C36 C38 H38A 109.5
C36 C38 H38B 109.5
H38A C38 H38B 109.5
C36 C38 H38C 109.5
H38A C38 H38C 109.5
H38B C38 H38C 109.5
C3 C4 C5 121.0(6)
C3 C4 H4 119.5
C5 C4 H4 119.5
C6 C7 C8 119.8(6)
C6 C7 H7 120.1
C8 C7 H7 120.1
C13 C12 C11 119.7(5)
C13 C12 H12 120.1
C11 C12 H12 120.1
C21 C22 H22A 109.5
C21 C22 H22B 109.5
H22A C22 H22B 109.5
C21 C22 H22C 109.5
H22A C22 H22C 109.5
H22B C22 H22C 109.5
C24 C25 H25A 109.5
C24 C25 H25B 109.5
H25A C25 H25B 109.5
C24 C25 H25C 109.5
H25A C25 H25C 109.5
H25B C25 H25C 109.5
C4 C5 C6 119.3(6)
C4 C5 H5 120.4
C6 C5 H5 120.4
C12 C13 C14 120.3(5)
C12 C13 H13 119.8
C14 C13 H13 119.8
C12 C11 C10 120.6(5)
C12 C11 H11 119.7
C10 C11 H11 119.7
C3 C8 C7 120.6(5)
C3 C8 H8 119.7
C7 C8 H8 119.7
C7 C6 C5 120.4(6)
C7 C6 H6 119.8
C5 C6 H6 119.8
C21 C23 H23A 109.5
C21 C23 H23B 109.5
H23A C23 H23B 109.5
C21 C23 H23C 109.5
H23A C23 H23C 109.5
H23B C23 H23C 109.5
C36 C37 H37A 109.5
C36 C37 H37B 109.5
H37A C37 H37B 109.5
C36 C37 H37C 109.5
H37A C37 H37C 109.5
H37B C37 H37C 109.5
C24 C26 H26A 109.5
C24 C26 H26B 109.5
H26A C26 H26B 109.5
C24 C26 H26C 109.5
H26A C26 H26C 109.5
H26B C26 H26C 109.5
C33 C35 H35A 109.5
C33 C35 H35B 109.5
H35A C35 H35B 109.5
C33 C35 H35C 109.5
H35A C35 H35C 109.5
H35B C35 H35C 109.5

loop_
_geom_bond_atom_site_label_1
_geom_bond_atom_site_label_2
_geom_bond_distance
N2 C1 1.345(6)
N2 C2 1.333(6)
N3 C2 1.326(5)
N3 C27 1.436(5)
N3 H3 0.8600
N1 C1 1.302(5)
N1 C15 1.430(5)
N1 H1 0.8600
C2 C3 1.477(6)
C1 C9 1.483(6)
C15 C20 1.390(6)
C15 C16 1.403(6)
C9 C10 1.396(6)
C9 C14 1.383(6)
C20 C19 1.379(6)
C20 C21 1.527(6)
C27 C28 1.390(6)
C27 C32 1.420(6)
C19 C18 1.386(6)
C19 H19 0.9300
C16 C17 1.396(6)
C16 C24 1.518(6)
C3 C4 1.378(7)
C3 C8 1.390(6)
C29 C28 1.372(6)
C29 C30 1.395(6)
C29 H29 0.9300
C24 C25 1.536(7)
C24 C26 1.526(7)
C24 H24 0.9800
C36 C38 1.520(7)
C36 C37 1.517(7)
C36 C28 1.536(6)
C36 H36 0.9800
C32 C31 1.381(6)
C32 C33 1.510(6)
C21 C23 1.509(7)
C21 C22 1.533(7)
C21 H21 0.9800
C14 C13 1.370(7)
C14 H14 0.9300
C31 C30 1.358(6)
C31 H31 0.9300
C33 C34 1.535(7)
C33 C35 1.528(7)
C33 H33 0.9800
C18 C17 1.373(6)
C18 H18 0.9300
C17 H17 0.9300
C10 C11 1.380(6)
C10 H10 0.9300
C30 H30 0.9300
C34 H34A 0.9600
C34 H34B 0.9600
C34 H34C 0.9600
C38 H38A 0.9600
C38 H38B 0.9600
C38 H38C 0.9600
C4 C5 1.373(7)
C4 H4 0.9300
C7 C6 1.375(8)
C7 C8 1.373(7)
C7 H7 0.9300
C12 C13 1.368(8)
C12 C11 1.368(7)
C12 H12 0.9300
C22 H22A 0.9600
C22 H22B 0.9600
C22 H22C 0.9600
C25 H25A 0.9600
C25 H25B 0.9600
C25 H25C 0.9600
C5 C6 1.387(8)
C5 H5 0.9300
C13 H13 0.9300
C11 H11 0.9300
C8 H8 0.9300
C6 H6 0.9300
C23 H23A 0.9600
C23 H23B 0.9600
C23 H23C 0.9600
C37 H37A 0.9600
C37 H37B 0.9600
C37 H37C 0.9600
C26 H26A 0.9600
C26 H26B 0.9600
C26 H26C 0.9600
C35 H35A 0.9600
C35 H35B 0.9600
C35 H35C 0.9600

loop_
_geom_torsion_atom_site_label_1
_geom_torsion_atom_site_label_2
_geom_torsion_atom_site_label_3
_geom_torsion_atom_site_label_4
_geom_torsion
C1 N2 C2 N3 158.0(4)
C1 N2 C2 C3 -29.0(7)
C27 N3 C2 N2 -0.1(7)
C27 N3 C2 C3 -173.6(4)
C15 N1 C1 N2 -4.7(7)
C15 N1 C1 C9 -176.8(4)
C2 N2 C1 N1 153.7(4)
C2 N2 C1 C9 -34.6(7)
C1 N1 C15 C20 82.2(6)
C1 N1 C15 C16 -102.1(6)
N1 C1 C9 C10 123.2(5)
N2 C1 C9 C10 -48.7(7)
N1 C1 C9 C14 -53.2(6)
N2 C1 C9 C14 134.8(5)
C16 C15 C20 C19 -1.6(7)
N1 C15 C20 C19 173.9(4)
C16 C15 C20 C21 -176.4(4)
N1 C15 C20 C21 -0.9(7)
C2 N3 C27 C28 83.4(6)
C2 N3 C27 C32 -100.9(5)
C15 C20 C19 C18 -0.7(7)
C21 C20 C19 C18 174.2(5)
C20 C15 C16 C17 2.6(7)
N1 C15 C16 C17 -172.9(4)
C20 C15 C16 C24 178.8(4)
N1 C15 C16 C24 3.3(7)
N2 C2 C3 C4 133.3(5)
N3 C2 C3 C4 -53.6(6)
N2 C2 C3 C8 -50.6(7)
N3 C2 C3 C8 122.4(5)
C17 C16 C24 C25 71.5(5)
C15 C16 C24 C25 -104.6(5)
C17 C16 C24 C26 -53.8(6)
C15 C16 C24 C26 130.1(5)
C32 C27 C28 C29 -1.4(7)
N3 C27 C28 C29 174.0(4)
C32 C27 C28 C36 -179.3(4)
N3 C27 C28 C36 -3.8(7)
C30 C29 C28 C27 -0.4(8)
C30 C29 C28 C36 177.5(5)
C38 C36 C28 C27 -129.1(5)
C37 C36 C28 C27 105.8(5)
C38 C36 C28 C29 53.1(6)
C37 C36 C28 C29 -72.0(6)
C28 C27 C32 C31 2.2(7)
N3 C27 C32 C31 -173.4(4)
C28 C27 C32 C33 179.9(4)
N3 C27 C32 C33 4.4(7)
C15 C20 C21 C23 99.9(5)
C19 C20 C21 C23 -74.8(6)
C15 C20 C21 C22 -135.9(5)
C19 C20 C21 C22 49.4(7)
C10 C9 C14 C13 1.7(7)
C1 C9 C14 C13 178.2(5)
C27 C32 C31 C30 -1.1(7)
C33 C32 C31 C30 -178.8(5)
C31 C32 C33 C34 72.1(6)
C27 C32 C33 C34 -105.6(5)
C31 C32 C33 C35 -51.5(7)
C27 C32 C33 C35 130.9(5)
C20 C19 C18 C17 1.8(8)
C19 C18 C17 C16 -0.7(8)
C15 C16 C17 C18 -1.4(7)
C24 C16 C17 C18 -177.7(4)
C14 C9 C10 C11 0.1(7)
C1 C9 C10 C11 -176.5(4)
C32 C31 C30 C29 -0.6(8)
C28 C29 C30 C31 1.4(8)
C8 C3 C4 C5 3.4(7)
C2 C3 C4 C5 179.4(5)
C3 C4 C5 C6 -4.3(8)
C11 C12 C13 C14 0.3(9)
C9 C14 C13 C12 -1.9(8)
C13 C12 C11 C10 1.6(9)
C9 C10 C11 C12 -1.8(8)
C4 C3 C8 C7 -0.9(7)
C2 C3 C8 C7 -177.0(4)
C6 C7 C8 C3 -0.6(8)
C8 C7 C6 C5 -0.4(9)
C4 C5 C6 C7 2.8(9)
